data_2224062
loop_
_publ_author_name
'Chinnakali, K.'
'Sudha, D.'
'Jayagobi, M.'
'Raghunathan, R.'
'Fun, Hoong-Kun'

_publ_section_title 3-Benzyl-9-phenyl-2-tosyl-2,3,3a,4,9,9a-hexahydro-1<i>H</i>-pyrrolo[3,4-<i>b</i>]quinoline
_journal_coeditor_code WN2361
_journal_issue 11
_journal_name_full 'Acta Crystallographica Section E'
_journal_page_first o2923
_journal_paper_doi 10.1107/S1600536809044547
_journal_volume 65
_journal_year 2009
_chemical_formula_iupac 'C31 H30 N2 O2 S'
_chemical_formula_moiety 'C31 H30 N2 O2 S'
_chemical_formula_sum 'C31 H30 N2 O2 S'
_chemical_formula_weight 494.63
_chemical_name_systematic
;
3-Benzyl-9-phenyl-2-tosyl-2,3,3a,4,9,9a-hexahydro-1<i>H</i>-
pyrrolo[3,4-<i>b</i>]quinoline
;
_space_group_IT_number 2
_symmetry_cell_setting triclinic
_symmetry_space_group_name_Hall '-P 1'
_symmetry_space_group_name_H-M 'P -1'
_atom_sites_solution_hydrogens geom
_atom_sites_solution_primary direct
_atom_sites_solution_secondary difmap
_audit_creation_method SHELXL-97
_cell_angle_alpha 100.930(2)
_cell_angle_beta 108.5770(10)
_cell_angle_gamma 114.5390(10)
_cell_formula_units_Z 2
_cell_length_a 10.9521(3)
_cell_length_b 11.2563(3)
_cell_length_c 12.5132(3)
_cell_measurement_reflns_used 9232
_cell_measurement_temperature 100.00(10)
_cell_measurement_theta_max 30.007
_cell_measurement_theta_min 2.258
_cell_volume 1234.00(6)
_computing_cell_refinement 'SAINT (Bruker, 2005)'
_computing_data_collection 'APEX2 (Bruker, 2005)'
_computing_data_reduction 'SAINT (Bruker, 2005)'
_computing_molecular_graphics 'SHELXTL (Sheldrick, 2008)'
_computing_publication_material 'SHELXTL (Sheldrick, 2008) and PLATON (Spek, 2009)'
_computing_structure_refinement 'SHELXTL (Sheldrick, 2008)'
_computing_structure_solution 'SHELXTL (Sheldrick, 2008)'
_diffrn_ambient_temperature 100.00(10)
_diffrn_measured_fraction_theta_full 0.990
_diffrn_measured_fraction_theta_max 0.990
_diffrn_measurement_device_type 'Bruker SMART APEXII CCD area-detector'
_diffrn_measurement_method '\f and \w'
_diffrn_radiation_monochromator graphite
_diffrn_radiation_source 'fine-focus sealed tube'
_diffrn_radiation_type MoK\a
_diffrn_radiation_wavelength 0.71073
_diffrn_reflns_av_R_equivalents 0.0397
_diffrn_reflns_av_sigmaI/netI 0.0414
_diffrn_reflns_limit_h_max 14
_diffrn_reflns_limit_h_min -14
_diffrn_reflns_limit_k_max 15
_diffrn_reflns_limit_k_min -15
_diffrn_reflns_limit_l_max 17
_diffrn_reflns_limit_l_min -17
_diffrn_reflns_number 27773
_diffrn_reflns_theta_full 29.00
_diffrn_reflns_theta_max 29.00
_diffrn_reflns_theta_min 2.14
_diffrn_standards_number 0
_exptl_absorpt_coefficient_mu 0.164
_exptl_absorpt_correction_T_max 0.9633
_exptl_absorpt_correction_T_min 0.7609
_exptl_absorpt_correction_type multi-scan
_exptl_absorpt_process_details '(SADABS; Bruker, 2005)'
_exptl_crystal_colour colourless
_exptl_crystal_density_diffrn 1.331
_exptl_crystal_density_method 'not measured'
_exptl_crystal_description Block
_exptl_crystal_F_000 524
_exptl_crystal_size_max 0.48
_exptl_crystal_size_mid 0.24
_exptl_crystal_size_min 0.23
_refine_diff_density_max 0.510
_refine_diff_density_min -0.420
_refine_ls_extinction_method none
_refine_ls_goodness_of_fit_ref 1.014
_refine_ls_hydrogen_treatment mixed
_refine_ls_matrix_type full
_refine_ls_number_parameters 330
_refine_ls_number_reflns 6486
_refine_ls_number_restraints 0
_refine_ls_restrained_S_all 1.014
_refine_ls_R_factor_all 0.0650
_refine_ls_R_factor_gt 0.0451
_refine_ls_shift/su_max 0.001
_refine_ls_shift/su_mean 0.000
_refine_ls_structure_factor_coef Fsqd
_refine_ls_weighting_details 'calc w=1/[\s^2^(Fo^2^)+(0.046P)^2^+0.7475P] where P=(Fo^2^+2Fc^2^)/3'
_refine_ls_weighting_scheme calc
_refine_ls_wR_factor_gt 0.1020
_refine_ls_wR_factor_ref 0.1122
_reflns_number_gt 5001
_reflns_number_total 6486
_reflns_threshold_expression I>2\s(I)
_cod_data_source_file wn2361.cif
_cod_data_source_block I
_cod_depositor_comments
;
The following automatic conversions were performed:
'_symmetry_cell_setting' value 'Triclinic' changed to 'triclinic'
according to '/home/saulius/struct/CIF-dictionaries/cif_core.dic'
dictionary named 'cif_core.dic' version 2.4.1 from 2010-06-29.

Automatic conversion script
Id: cif_fix_enum 1527 2010-12-29 10:47:43Z saulius 

The following automatic conversions were performed:

'_symmetry_cell_setting' value 'Triclinic' changed to 'triclinic'
according to /home/saulius/struct/CIF-dictionaries/cif_core.dic
dictionary named 'cif_core.dic' version 2.4.1 from 2010-06-29.

Automatic conversion script
Id: cif_fix_values 1715 2011-07-08 13:25:40Z adriana 
;
_cod_database_code 2224062
_cod_database_fobs_code 2224062

loop_
_symmetry_equiv_pos_as_xyz
'x, y, z'
'-x, -y, -z'

loop_
_atom_site_type_symbol
_atom_site_label
_atom_site_fract_x
_atom_site_fract_y
_atom_site_fract_z
_atom_site_U_iso_or_equiv
_atom_site_adp_type
_atom_site_calc_flag
_atom_site_refinement_flags
_atom_site_occupancy
_atom_site_disorder_assembly
_atom_site_disorder_group
S S1 0.36310(4) 0.70596(4) -0.01644(4) 0.01857(10) Uani d . 1 . .
O O1 0.25363(13) 0.74003(13) -0.07610(11) 0.0250(3) Uani d . 1 . .
O O2 0.40078(13) 0.62325(12) -0.08784(10) 0.0240(3) Uani d . 1 . .
N N1 0.51710(14) 0.85539(13) 0.07238(12) 0.0173(3) Uani d . 1 . .
N N2 0.87750(15) 1.02866(14) 0.33742(12) 0.0179(3) Uani d . 1 . .
H H1N2 0.939(2) 1.009(2) 0.3253(18) 0.026(5) Uiso d . 1 . .
C C1 0.50851(17) 0.96845(16) 0.14938(14) 0.0181(3) Uani d . 1 . .
H H1A 0.4181 0.9292 0.1604 0.022 Uiso calc R 1 . .
H H1B 0.5109 1.0381 0.1136 0.022 Uiso calc R 1 . .
C C2 0.64811(17) 1.03222(15) 0.26952(14) 0.0150(3) Uani d . 1 . .
H H2 0.6244 0.9770 0.3194 0.018 Uiso calc R 1 . .
C C3 0.72246(17) 1.18825(15) 0.34620(14) 0.0151(3) Uani d . 1 . .
H H3 0.7343 1.2408 0.2925 0.018 Uiso calc R 1 . .
C C4 0.87963(17) 1.23749(16) 0.44241(14) 0.0158(3) Uani d . 1 . .
C C5 0.95793(18) 1.36418(16) 0.54193(15) 0.0185(3) Uani d . 1 . .
H H5 0.9122 1.4167 0.5496 0.022 Uiso calc R 1 . .
C C6 1.10111(18) 1.41433(17) 0.62954(15) 0.0210(3) Uani d . 1 . .
H H6 1.1509 1.4995 0.6945 0.025 Uiso calc R 1 . .
C C7 1.16958(18) 1.33567(17) 0.61916(15) 0.0215(3) Uani d . 1 . .
H H7 1.2659 1.3683 0.6774 0.026 Uiso calc R 1 . .
C C8 1.09513(18) 1.20931(17) 0.52270(15) 0.0194(3) Uani d . 1 . .
H H8 1.1414 1.1570 0.5169 0.023 Uiso calc R 1 . .
C C9 0.95044(17) 1.15885(16) 0.43336(14) 0.0165(3) Uani d . 1 . .
C C10 0.75726(17) 1.00918(16) 0.23056(14) 0.0156(3) Uani d . 1 . .
H H10 0.7982 1.0779 0.1954 0.019 Uiso calc R 1 . .
C C11 0.66205(17) 0.86091(16) 0.13260(14) 0.0171(3) Uani d . 1 . .
H H11 0.6487 0.7906 0.1703 0.021 Uiso calc R 1 . .
C C12 0.30055(17) 0.61554(16) 0.07342(14) 0.0183(3) Uani d . 1 . .
C C13 0.35945(18) 0.53371(16) 0.11236(15) 0.0207(3) Uani d . 1 . .
H H13 0.4332 0.5291 0.0933 0.025 Uiso calc R 1 . .
C C14 0.30604(19) 0.45969(17) 0.17978(15) 0.0218(3) Uani d . 1 . .
H H14 0.3452 0.4057 0.2060 0.026 Uiso calc R 1 . .
C C15 0.19503(18) 0.46425(16) 0.20920(15) 0.0202(3) Uani d . 1 . .
C C16 0.13799(18) 0.54575(17) 0.16856(15) 0.0217(3) Uani d . 1 . .
H H16 0.0632 0.5492 0.1866 0.026 Uiso calc R 1 . .
C C17 0.19011(18) 0.62183(16) 0.10184(15) 0.0208(3) Uani d . 1 . .
H H17 0.1515 0.6765 0.0764 0.025 Uiso calc R 1 . .
C C18 0.1399(2) 0.38679(18) 0.28517(17) 0.0254(4) Uani d . 1 . .
H H18A 0.0355 0.3553 0.2593 0.038 Uiso calc R 1 . .
H H18B 0.1958 0.4487 0.3691 0.038 Uiso calc R 1 . .
H H18C 0.1533 0.3070 0.2755 0.038 Uiso calc R 1 . .
C C19 0.63082(17) 1.21998(16) 0.40329(14) 0.0164(3) Uani d . 1 . .
C C20 0.61254(18) 1.17490(17) 0.49677(15) 0.0205(3) Uani d . 1 . .
H H20 0.6525 1.1206 0.5211 0.025 Uiso calc R 1 . .
C C21 0.53582(19) 1.20987(18) 0.55365(16) 0.0254(4) Uani d . 1 . .
H H21 0.5250 1.1796 0.6160 0.031 Uiso calc R 1 . .
C C22 0.47489(19) 1.29029(18) 0.51758(17) 0.0270(4) Uani d . 1 . .
H H22 0.4227 1.3134 0.5553 0.032 Uiso calc R 1 . .
C C23 0.49216(19) 1.33563(18) 0.42575(16) 0.0248(4) Uani d . 1 . .
H H23 0.4523 1.3902 0.4021 0.030 Uiso calc R 1 . .
C C24 0.56895(18) 1.30027(16) 0.36793(15) 0.0200(3) Uani d . 1 . .
H H24 0.5789 1.3305 0.3054 0.024 Uiso calc R 1 . .
C C25 0.72722(18) 0.83906(18) 0.04379(15) 0.0213(3) Uani d . 1 . .
H H25A 0.6672 0.7416 -0.0120 0.026 Uiso calc R 1 . .
H H25B 0.7235 0.8977 -0.0034 0.026 Uiso calc R 1 . .
C C26 0.88731(18) 0.87601(17) 0.11140(14) 0.0193(3) Uani d . 1 . .
C C27 1.00564(19) 1.00373(17) 0.12935(15) 0.0219(3) Uani d . 1 . .
H H27 0.9855 1.0633 0.0942 0.026 Uiso calc R 1 . .
C C28 1.1526(2) 1.04302(18) 0.19876(16) 0.0251(4) Uani d . 1 . .
H H28 1.2304 1.1272 0.2077 0.030 Uiso calc R 1 . .
C C29 1.18447(19) 0.95779(19) 0.25491(16) 0.0262(4) Uani d . 1 . .
H H29 1.2833 0.9853 0.3030 0.031 Uiso calc R 1 . .
C C30 1.0679(2) 0.83100(19) 0.23886(17) 0.0259(4) Uani d . 1 . .
H H30 1.0886 0.7739 0.2773 0.031 Uiso calc R 1 . .
C C31 0.92062(19) 0.78886(17) 0.16586(16) 0.0226(4) Uani d . 1 . .
H H31 0.8434 0.7019 0.1531 0.027 Uiso calc R 1 . .

loop_
_atom_site_aniso_label
_atom_site_aniso_U_11
_atom_site_aniso_U_22
_atom_site_aniso_U_33
_atom_site_aniso_U_12
_atom_site_aniso_U_13
_atom_site_aniso_U_23
S1 0.01624(19) 0.01639(19) 0.01461(19) 0.00506(15) 0.00412(15) 0.00178(14)
O1 0.0177(6) 0.0274(6) 0.0207(6) 0.0083(5) 0.0026(5) 0.0090(5)
O2 0.0232(6) 0.0204(6) 0.0171(6) 0.0060(5) 0.0082(5) -0.0016(5)
N1 0.0150(6) 0.0137(6) 0.0176(7) 0.0066(5) 0.0048(5) 0.0009(5)
N2 0.0174(7) 0.0189(7) 0.0163(7) 0.0124(6) 0.0047(5) 0.0017(5)
C1 0.0167(7) 0.0165(7) 0.0197(8) 0.0095(6) 0.0072(6) 0.0033(6)
C2 0.0156(7) 0.0141(7) 0.0158(7) 0.0083(6) 0.0074(6) 0.0043(6)
C3 0.0156(7) 0.0134(7) 0.0160(7) 0.0076(6) 0.0070(6) 0.0042(6)
C4 0.0149(7) 0.0154(7) 0.0166(7) 0.0069(6) 0.0077(6) 0.0053(6)
C5 0.0200(8) 0.0152(7) 0.0207(8) 0.0091(6) 0.0106(6) 0.0046(6)
C6 0.0179(8) 0.0163(7) 0.0188(8) 0.0042(6) 0.0062(6) 0.0012(6)
C7 0.0146(7) 0.0235(8) 0.0186(8) 0.0064(6) 0.0052(6) 0.0042(7)
C8 0.0178(8) 0.0227(8) 0.0206(8) 0.0129(7) 0.0088(6) 0.0074(7)
C9 0.0172(7) 0.0164(7) 0.0158(7) 0.0081(6) 0.0085(6) 0.0048(6)
C10 0.0157(7) 0.0144(7) 0.0154(7) 0.0078(6) 0.0064(6) 0.0035(6)
C11 0.0153(7) 0.0154(7) 0.0164(7) 0.0074(6) 0.0049(6) 0.0022(6)
C12 0.0179(8) 0.0135(7) 0.0148(7) 0.0045(6) 0.0047(6) 0.0011(6)
C13 0.0203(8) 0.0175(7) 0.0209(8) 0.0094(7) 0.0091(7) 0.0016(6)
C14 0.0270(9) 0.0176(7) 0.0226(8) 0.0135(7) 0.0112(7) 0.0055(6)
C15 0.0212(8) 0.0136(7) 0.0184(8) 0.0059(6) 0.0071(6) 0.0013(6)
C16 0.0182(8) 0.0198(8) 0.0246(9) 0.0089(7) 0.0097(7) 0.0052(7)
C17 0.0182(8) 0.0163(7) 0.0229(8) 0.0082(6) 0.0063(7) 0.0042(6)
C18 0.0301(9) 0.0217(8) 0.0292(9) 0.0142(7) 0.0165(8) 0.0109(7)
C19 0.0138(7) 0.0133(7) 0.0163(7) 0.0050(6) 0.0056(6) 0.0012(6)
C20 0.0201(8) 0.0176(7) 0.0220(8) 0.0088(6) 0.0096(7) 0.0058(6)
C21 0.0212(8) 0.0238(8) 0.0224(9) 0.0050(7) 0.0119(7) 0.0029(7)
C22 0.0177(8) 0.0249(9) 0.0282(9) 0.0077(7) 0.0109(7) -0.0037(7)
C23 0.0201(8) 0.0224(8) 0.0289(9) 0.0138(7) 0.0081(7) 0.0016(7)
C24 0.0185(8) 0.0165(7) 0.0203(8) 0.0086(6) 0.0062(6) 0.0030(6)
C25 0.0215(8) 0.0218(8) 0.0173(8) 0.0116(7) 0.0073(7) 0.0018(6)
C26 0.0212(8) 0.0201(8) 0.0157(7) 0.0120(7) 0.0090(6) 0.0002(6)
C27 0.0253(8) 0.0210(8) 0.0200(8) 0.0126(7) 0.0113(7) 0.0053(7)
C28 0.0229(8) 0.0221(8) 0.0231(9) 0.0070(7) 0.0118(7) 0.0024(7)
C29 0.0191(8) 0.0304(9) 0.0229(9) 0.0123(7) 0.0075(7) 0.0019(7)
C30 0.0296(9) 0.0260(9) 0.0277(9) 0.0198(8) 0.0124(8) 0.0082(7)
C31 0.0243(8) 0.0183(8) 0.0245(9) 0.0114(7) 0.0124(7) 0.0030(7)

loop_
_atom_type_symbol
_atom_type_description
_atom_type_scat_dispersion_real
_atom_type_scat_dispersion_imag
_atom_type_scat_source
C C 0.0033 0.0016 'International Tables Vol C Tables 4.2.6.8 and 6.1.1.4'
H H 0.0000 0.0000 'International Tables Vol C Tables 4.2.6.8 and 6.1.1.4'
N N 0.0061 0.0033 'International Tables Vol C Tables 4.2.6.8 and 6.1.1.4'
O O 0.0106 0.0060 'International Tables Vol C Tables 4.2.6.8 and 6.1.1.4'
S S 0.1246 0.1234 'International Tables Vol C Tables 4.2.6.8 and 6.1.1.4'

loop_
_geom_angle_atom_site_label_1
_geom_angle_atom_site_label_2
_geom_angle_atom_site_label_3
_geom_angle_site_symmetry_1
_geom_angle_site_symmetry_3
_geom_angle
_geom_angle_publ_flag
O1 S1 O2 . . 119.68(7) ?
O1 S1 N1 . . 106.27(7) ?
O2 S1 N1 . . 106.96(7) ?
O1 S1 C12 . . 107.58(8) ?
O2 S1 C12 . . 107.09(7) ?
N1 S1 C12 . . 108.93(7) ?
C11 N1 C1 . . 111.99(12) ?
C11 N1 S1 . . 120.85(10) ?
C1 N1 S1 . . 118.57(10) ?
C9 N2 C10 . . 114.33(12) ?
C9 N2 H1N2 . . 111.4(14) ?
C10 N2 H1N2 . . 116.0(14) ?
N1 C1 C2 . . 103.14(12) ?
N1 C1 H1A . . 111.1 ?
C2 C1 H1A . . 111.1 ?
N1 C1 H1B . . 111.1 ?
C2 C1 H1B . . 111.1 ?
H1A C1 H1B . . 109.1 ?
C10 C2 C1 . . 103.00(12) ?
C10 C2 C3 . . 109.13(12) ?
C1 C2 C3 . . 118.14(13) ?
C10 C2 H2 . . 108.7 ?
C1 C2 H2 . . 108.7 ?
C3 C2 H2 . . 108.7 ?
C19 C3 C2 . . 113.47(12) ?
C19 C3 C4 . . 111.61(12) ?
C2 C3 C4 . . 108.54(12) ?
C19 C3 H3 . . 107.7 ?
C2 C3 H3 . . 107.7 ?
C4 C3 H3 . . 107.7 ?
C5 C4 C9 . . 117.86(14) ?
C5 C4 C3 . . 120.29(13) ?
C9 C4 C3 . . 121.85(13) ?
C6 C5 C4 . . 122.35(15) ?
C6 C5 H5 . . 118.8 ?
C4 C5 H5 . . 118.8 ?
C5 C6 C7 . . 119.10(15) ?
C5 C6 H6 . . 120.4 ?
C7 C6 H6 . . 120.4 ?
C8 C7 C6 . . 120.19(15) ?
C8 C7 H7 . . 119.9 ?
C6 C7 H7 . . 119.9 ?
C7 C8 C9 . . 120.77(15) ?
C7 C8 H8 . . 119.6 ?
C9 C8 H8 . . 119.6 ?
C8 C9 N2 . . 119.04(14) ?
C8 C9 C4 . . 119.73(14) ?
N2 C9 C4 . . 121.22(14) ?
N2 C10 C2 . . 107.97(13) ?
N2 C10 C11 . . 115.04(12) ?
C2 C10 C11 . . 104.70(12) ?
N2 C10 H10 . . 109.6 ?
C2 C10 H10 . . 109.6 ?
C11 C10 H10 . . 109.6 ?
N1 C11 C10 . . 100.91(11) ?
N1 C11 C25 . . 112.14(13) ?
C10 C11 C25 . . 113.02(13) ?
N1 C11 H11 . . 110.2 ?
C10 C11 H11 . . 110.2 ?
C25 C11 H11 . . 110.2 ?
C17 C12 C13 . . 120.33(15) ?
C17 C12 S1 . . 120.10(13) ?
C13 C12 S1 . . 119.54(13) ?
C14 C13 C12 . . 118.98(15) ?
C14 C13 H13 . . 120.5 ?
C12 C13 H13 . . 120.5 ?
C13 C14 C15 . . 121.68(15) ?
C13 C14 H14 . . 119.2 ?
C15 C14 H14 . . 119.2 ?
C16 C15 C14 . . 118.02(16) ?
C16 C15 C18 . . 120.34(15) ?
C14 C15 C18 . . 121.62(15) ?
C17 C16 C15 . . 121.59(16) ?
C17 C16 H16 . . 119.2 ?
C15 C16 H16 . . 119.2 ?
C16 C17 C12 . . 119.40(15) ?
C16 C17 H17 . . 120.3 ?
C12 C17 H17 . . 120.3 ?
C15 C18 H18A . . 109.5 ?
C15 C18 H18B . . 109.5 ?
H18A C18 H18B . . 109.5 ?
C15 C18 H18C . . 109.5 ?
H18A C18 H18C . . 109.5 ?
H18B C18 H18C . . 109.5 ?
C24 C19 C20 . . 118.41(15) ?
C24 C19 C3 . . 120.85(14) ?
C20 C19 C3 . . 120.67(14) ?
C21 C20 C19 . . 120.97(16) ?
C21 C20 H20 . . 119.5 ?
C19 C20 H20 . . 119.5 ?
C20 C21 C22 . . 120.01(17) ?
C20 C21 H21 . . 120.0 ?
C22 C21 H21 . . 120.0 ?
C23 C22 C21 . . 119.69(16) ?
C23 C22 H22 . . 120.2 ?
C21 C22 H22 . . 120.2 ?
C22 C23 C24 . . 120.49(16) ?
C22 C23 H23 . . 119.8 ?
C24 C23 H23 . . 119.8 ?
C19 C24 C23 . . 120.42(16) ?
C19 C24 H24 . . 119.8 ?
C23 C24 H24 . . 119.8 ?
C26 C25 C11 . . 110.75(13) ?
C26 C25 H25A . . 109.5 ?
C11 C25 H25A . . 109.5 ?
C26 C25 H25B . . 109.5 ?
C11 C25 H25B . . 109.5 ?
H25A C25 H25B . . 108.1 ?
C27 C26 C31 . . 118.39(15) ?
C27 C26 C25 . . 120.46(15) ?
C31 C26 C25 . . 120.94(15) ?
C28 C27 C26 . . 120.86(16) ?
C28 C27 H27 . . 119.6 ?
C26 C27 H27 . . 119.6 ?
C27 C28 C29 . . 120.38(16) ?
C27 C28 H28 . . 119.8 ?
C29 C28 H28 . . 119.8 ?
C28 C29 C30 . . 119.44(16) ?
C28 C29 H29 . . 120.3 ?
C30 C29 H29 . . 120.3 ?
C29 C30 C31 . . 120.37(17) ?
C29 C30 H30 . . 119.8 ?
C31 C30 H30 . . 119.8 ?
C30 C31 C26 . . 120.50(16) ?
C30 C31 H31 . . 119.8 ?
C26 C31 H31 . . 119.8 ?

loop_
_geom_bond_atom_site_label_1
_geom_bond_atom_site_label_2
_geom_bond_site_symmetry_2
_geom_bond_distance
_geom_bond_publ_flag
S1 O1 . 1.4360(12) ?
S1 O2 . 1.4401(12) ?
S1 N1 . 1.6277(13) ?
S1 C12 . 1.7649(17) ?
N1 C11 . 1.4934(19) ?
N1 C1 . 1.4996(19) ?
N2 C9 . 1.406(2) ?
N2 C10 . 1.448(2) ?
N2 H1N2 . 0.83(2) ?
C1 C2 . 1.526(2) ?
C1 H1A . 0.97 ?
C1 H1B . 0.97 ?
C2 C10 . 1.521(2) ?
C2 C3 . 1.531(2) ?
C2 H2 . 0.98 ?
C3 C19 . 1.518(2) ?
C3 C4 . 1.534(2) ?
C3 H3 . 0.98 ?
C4 C5 . 1.397(2) ?
C4 C9 . 1.409(2) ?
C5 C6 . 1.384(2) ?
C5 H5 . 0.93 ?
C6 C7 . 1.390(2) ?
C6 H6 . 0.93 ?
C7 C8 . 1.380(2) ?
C7 H7 . 0.93 ?
C8 C9 . 1.402(2) ?
C8 H8 . 0.93 ?
C10 C11 . 1.530(2) ?
C10 H10 . 0.98 ?
C11 C25 . 1.534(2) ?
C11 H11 . 0.98 ?
C12 C17 . 1.389(2) ?
C12 C13 . 1.402(2) ?
C13 C14 . 1.387(2) ?
C13 H13 . 0.93 ?
C14 C15 . 1.395(2) ?
C14 H14 . 0.93 ?
C15 C16 . 1.393(2) ?
C15 C18 . 1.507(2) ?
C16 C17 . 1.387(2) ?
C16 H16 . 0.93 ?
C17 H17 . 0.93 ?
C18 H18A . 0.96 ?
C18 H18B . 0.96 ?
C18 H18C . 0.96 ?
C19 C24 . 1.393(2) ?
C19 C20 . 1.399(2) ?
C20 C21 . 1.385(2) ?
C20 H20 . 0.93 ?
C21 C22 . 1.390(3) ?
C21 H21 . 0.93 ?
C22 C23 . 1.377(3) ?
C22 H22 . 0.93 ?
C23 C24 . 1.395(2) ?
C23 H23 . 0.93 ?
C24 H24 . 0.93 ?
C25 C26 . 1.510(2) ?
C25 H25A . 0.97 ?
C25 H25B . 0.97 ?
C26 C27 . 1.393(2) ?
C26 C31 . 1.397(2) ?
C27 C28 . 1.383(2) ?
C27 H27 . 0.93 ?
C28 C29 . 1.383(3) ?
C28 H28 . 0.93 ?
C29 C30 . 1.386(3) ?
C29 H29 . 0.93 ?
C30 C31 . 1.387(2) ?
C30 H30 . 0.93 ?
C31 H31 . 0.93 ?

loop_
_geom_hbond_atom_site_label_D
_geom_hbond_atom_site_label_H
_geom_hbond_atom_site_label_A
_geom_hbond_site_symmetry_A
_geom_hbond_distance_DH
_geom_hbond_distance_HA
_geom_hbond_distance_DA
_geom_hbond_angle_DHA
_geom_hbond_publ_flag
N2 H1N2 Cg2 . 0.83(2) 2.61(2) 3.374(2) 152(2) y
C29 H29 Cg1 1_655 0.93 2.90 3.605(2) 134 y

loop_
_geom_torsion_atom_site_label_1
_geom_torsion_atom_site_label_2
_geom_torsion_atom_site_label_3
_geom_torsion_atom_site_label_4
_geom_torsion_site_symmetry_1
_geom_torsion_site_symmetry_2
_geom_torsion_site_symmetry_3
_geom_torsion_site_symmetry_4
_geom_torsion
_geom_torsion_publ_flag
O1 S1 N1 C11 . . . . -169.30(12) ?
O2 S1 N1 C11 . . . . -40.37(14) ?
C12 S1 N1 C11 . . . . 75.06(13) ?
O1 S1 N1 C1 . . . . 45.43(13) ?
O2 S1 N1 C1 . . . . 174.35(12) ?
C12 S1 N1 C1 . . . . -70.22(13) ?
C11 N1 C1 C2 . . . . -7.78(16) ?
S1 N1 C1 C2 . . . . 140.39(11) ?
N1 C1 C2 C10 . . . . 29.34(15) ?
N1 C1 C2 C3 . . . . 149.66(13) ?
C10 C2 C3 C19 . . . . -172.66(13) ?
C1 C2 C3 C19 . . . . 70.25(18) ?
C10 C2 C3 C4 . . . . -47.97(16) ?
C1 C2 C3 C4 . . . . -165.07(13) ?
C19 C3 C4 C5 . . . . -38.87(19) ?
C2 C3 C4 C5 . . . . -164.65(14) ?
C19 C3 C4 C9 . . . . 141.90(15) ?
C2 C3 C4 C9 . . . . 16.12(19) ?
C9 C4 C5 C6 . . . . 0.7(2) ?
C3 C4 C5 C6 . . . . -178.57(15) ?
C4 C5 C6 C7 . . . . -0.5(3) ?
C5 C6 C7 C8 . . . . -0.1(3) ?
C6 C7 C8 C9 . . . . 0.6(3) ?
C7 C8 C9 N2 . . . . -179.10(15) ?
C7 C8 C9 C4 . . . . -0.4(2) ?
C10 N2 C9 C8 . . . . -159.03(14) ?
C10 N2 C9 C4 . . . . 22.3(2) ?
C5 C4 C9 C8 . . . . -0.2(2) ?
C3 C4 C9 C8 . . . . 179.05(14) ?
C5 C4 C9 N2 . . . . 178.46(15) ?
C3 C4 C9 N2 . . . . -2.3(2) ?
C9 N2 C10 C2 . . . . -55.04(17) ?
C9 N2 C10 C11 . . . . -171.53(13) ?
C1 C2 C10 N2 . . . . -164.09(12) ?
C3 C2 C10 N2 . . . . 69.58(15) ?
C1 C2 C10 C11 . . . . -41.05(15) ?
C3 C2 C10 C11 . . . . -167.38(12) ?
C1 N1 C11 C10 . . . . -16.78(16) ?
S1 N1 C11 C10 . . . . -164.12(11) ?
C1 N1 C11 C25 . . . . -137.32(14) ?
S1 N1 C11 C25 . . . . 75.33(16) ?
N2 C10 C11 N1 . . . . 153.42(13) ?
C2 C10 C11 N1 . . . . 35.09(15) ?
N2 C10 C11 C25 . . . . -86.66(17) ?
C2 C10 C11 C25 . . . . 155.01(13) ?
O1 S1 C12 C17 . . . . -16.92(15) ?
O2 S1 C12 C17 . . . . -146.77(13) ?
N1 S1 C12 C17 . . . . 97.88(14) ?
O1 S1 C12 C13 . . . . 160.95(12) ?
O2 S1 C12 C13 . . . . 31.10(14) ?
N1 S1 C12 C13 . . . . -84.25(13) ?
C17 C12 C13 C14 . . . . -0.2(2) ?
S1 C12 C13 C14 . . . . -178.03(12) ?
C12 C13 C14 C15 . . . . 0.3(2) ?
C13 C14 C15 C16 . . . . 0.1(2) ?
C13 C14 C15 C18 . . . . -178.40(15) ?
C14 C15 C16 C17 . . . . -0.7(2) ?
C18 C15 C16 C17 . . . . 177.88(15) ?
C15 C16 C17 C12 . . . . 0.8(2) ?
C13 C12 C17 C16 . . . . -0.4(2) ?
S1 C12 C17 C16 . . . . 177.50(12) ?
C2 C3 C19 C24 . . . . -113.47(16) ?
C4 C3 C19 C24 . . . . 123.52(15) ?
C2 C3 C19 C20 . . . . 69.60(18) ?
C4 C3 C19 C20 . . . . -53.42(18) ?
C24 C19 C20 C21 . . . . -0.5(2) ?
C3 C19 C20 C21 . . . . 176.54(14) ?
C19 C20 C21 C22 . . . . 0.4(2) ?
C20 C21 C22 C23 . . . . -0.4(3) ?
C21 C22 C23 C24 . . . . 0.6(3) ?
C20 C19 C24 C23 . . . . 0.7(2) ?
C3 C19 C24 C23 . . . . -176.33(14) ?
C22 C23 C24 C19 . . . . -0.8(2) ?
N1 C11 C25 C26 . . . . 167.76(13) ?
C10 C11 C25 C26 . . . . 54.52(18) ?
C11 C25 C26 C27 . . . . -102.25(18) ?
C11 C25 C26 C31 . . . . 72.43(19) ?
C31 C26 C27 C28 . . . . 0.4(2) ?
C25 C26 C27 C28 . . . . 175.20(15) ?
C26 C27 C28 C29 . . . . -2.0(3) ?
C27 C28 C29 C30 . . . . 1.4(3) ?
C28 C29 C30 C31 . . . . 0.9(3) ?
C29 C30 C31 C26 . . . . -2.5(3) ?
C27 C26 C31 C30 . . . . 1.9(2) ?
C25 C26 C31 C30 . . . . -172.91(15) ?
